data_2312719
loop_
_publ_author_name
'Xu, Mingyu'
'Wang, Haozhe'
'Vojvodin, Cameron'
'Yarava, Jayasubba Reddy'
'Wang, Tuo'
'Xie, Weiwei'

_publ_section_title
;
 Polymorphism of
 Pb<sub>5</sub>(PO<sub>4</sub>)<sub>3</sub>OH<sub>&#x3b4;</sub> within the
 LK-99 mixture.
;
_journal_coeditor_code RM5078
_journal_issue 6
_journal_name_full 'Acta crystallographica Section B, Structural science, crystal engineering and materials'
_journal_page_first 746
_journal_page_last 750
_journal_paper_doi 10.1107/S2052520624010023
_journal_volume 80
_journal_year 2024
_chemical_formula_moiety 'H O13 P3 Pb5'
_chemical_formula_sum 'Cu0 H O13 P3 Pb5'
_chemical_formula_weight 1337.87
_space_group_crystal_system orthorhombic
_space_group_IT_number 62
_space_group_name_Hall '-P 2ac 2n'
_space_group_name_H-M_alt 'P n m a'
_atom_sites_solution_hydrogens geom
_audit_creation_date 2024-02-21
_audit_creation_method
;
Olex2 1.5
(compiled 2023.08.24 svn.re1ec1418 for OlexSys, GUI svn.r6817)
;
_cell_angle_alpha 90
_cell_angle_beta 90
_cell_angle_gamma 90
_cell_formula_units_Z 4
_cell_length_a 13.5137(4)
_cell_length_b 10.2904(4)
_cell_length_c 9.3838(3)
_cell_measurement_reflns_used 15385
_cell_measurement_temperature 293(2)
_cell_measurement_theta_max 41.0250
_cell_measurement_theta_min 2.6200
_cell_volume 1304.92(8)
_computing_molecular_graphics 'Olex2 1.5 (Dolomanov et al., 2009)'
_computing_publication_material 'Olex2 1.5 (Dolomanov et al., 2009)'
_computing_structure_refinement 'SHELXL-2019/1 (Sheldrick, 2019)'
_diffrn_ambient_temperature 293(2)
_diffrn_measured_fraction_theta_full 1.000
_diffrn_measured_fraction_theta_max 0.985
_diffrn_measurement_device_type 'XtalLAB Synergy, Dualflex, Hypix'
_diffrn_radiation_type MoK\a
_diffrn_radiation_wavelength 0.71073
_diffrn_reflns_av_R_equivalents 0.1257
_diffrn_reflns_av_unetI/netI 0.0668
_diffrn_reflns_Laue_measured_fraction_full 1.000
_diffrn_reflns_Laue_measured_fraction_max 0.985
_diffrn_reflns_limit_h_max 24
_diffrn_reflns_limit_h_min -24
_diffrn_reflns_limit_k_max 18
_diffrn_reflns_limit_k_min -18
_diffrn_reflns_limit_l_max 17
_diffrn_reflns_limit_l_min -17
_diffrn_reflns_number 48595
_diffrn_reflns_point_group_measured_fraction_full 1.000
_diffrn_reflns_point_group_measured_fraction_max 0.985
_diffrn_reflns_theta_full 25.242
_diffrn_reflns_theta_max 41.236
_diffrn_reflns_theta_min 2.643
_exptl_absorpt_coefficient_mu 64.731
_exptl_absorpt_correction_T_max 0.177
_exptl_absorpt_correction_T_min 0.057
_exptl_absorpt_correction_type analytical
_exptl_crystal_density_diffrn 6.810
_exptl_crystal_description rod-like
_exptl_crystal_F_000 2240
_exptl_crystal_size_max 0.076
_exptl_crystal_size_mid 0.056
_exptl_crystal_size_min 0.049
_refine_diff_density_max 3.786
_refine_diff_density_min -5.989
_refine_diff_density_rms 0.511
_refine_ls_extinction_coef 0.00025(3)
_refine_ls_extinction_expression Fc^*^=kFc[1+0.001xFc^2^\l^3^/sin(2\q)]^-1/4^
_refine_ls_extinction_method 'SHELXL-2019/1 (Sheldrick 2019)'
_refine_ls_goodness_of_fit_ref 1.047
_refine_ls_hydrogen_treatment constr
_refine_ls_matrix_type full
_refine_ls_number_parameters 114
_refine_ls_number_reflns 4458
_refine_ls_number_restraints 0
_refine_ls_restrained_S_all 1.047
_refine_ls_R_factor_all 0.0811
_refine_ls_R_factor_gt 0.0402
_refine_ls_shift/su_max 0.001
_refine_ls_shift/su_mean 0.000
_refine_ls_structure_factor_coef Fsqd
_refine_ls_weighting_details 'w=1/[\s^2^(Fo^2^)+(0.0195P)^2^] where P=(Fo^2^+2Fc^2^)/3'
_refine_ls_weighting_scheme calc
_refine_ls_wR_factor_gt 0.0681
_refine_ls_wR_factor_ref 0.0758
_reflns_Friedel_coverage 0.000
_reflns_number_gt 2940
_reflns_number_total 4458
_reflns_threshold_expression 'I > 2\s(I)'
_cod_data_source_file rm5078.cif
_cod_data_source_block I
_cod_depositor_comments 'Adding full bibliography for 2312719.cif.'
_cod_original_cell_volume 1304.93(7)
_cod_database_code 2312719
_shelx_shelxl_version_number 2019/1
_shelx_space_group_comment
;
The symmetry employed for this shelxl refinement is uniquely defined
by the following loop, which should always be used as a source of
symmetry information in preference to the above space-group names.
They are only intended as comments.
;
_shelx_estimated_absorpt_t_max 0.140
_shelx_estimated_absorpt_t_min 0.079
_olex2_refinement_description
;
1. Others
 Fixed Sof: Pb4(0.355) Pb5(0.145) H8(0.5)
2.a Tetrahedral OH refined with riding coordinates:
 O8(H8)
;
_olex2_submission_special_instructions 'No special instructions were received'

loop_
_space_group_symop_operation_xyz
'x, y, z'
'-x+1/2, -y, z+1/2'
'-x, y+1/2, -z'
'x+1/2, -y+1/2, -z+1/2'
'-x, -y, -z'
'x-1/2, y, -z-1/2'
'x, -y-1/2, z'
'-x-1/2, y-1/2, z-1/2'

loop_
_atom_site_label
_atom_site_type_symbol
_atom_site_fract_x
_atom_site_fract_y
_atom_site_fract_z
_atom_site_U_iso_or_equiv
_atom_site_adp_type
_atom_site_occupancy
_atom_site_site_symmetry_order
_atom_site_calc_flag
_atom_site_refinement_flags_posn
_atom_site_refinement_flags_adp
_atom_site_refinement_flags_occupancy
_atom_site_disorder_assembly
_atom_site_disorder_group
Pb1 Pb 0.07377(2) 0.55577(2) 0.29630(2) 0.01897(6) Uani 1 1 d . . . . .
Pb2 Pb 0.02043(2) 0.750000 -0.02842(3) 0.01674(6) Uani 1 2 d S T P . .
Pb3 Pb 0.23350(3) 0.750000 -0.30356(4) 0.02470(8) Uani 1 2 d S T P . .
Pb4 Pb 0.27499(19) 0.750000 0.1556(2) 0.0285(2) Uani 0.71 2 d S T P . .
Pb5 Pb 0.2703(5) 0.750000 0.1277(6) 0.0496(14) Uani 0.29 2 d S T P . .
P1 P -0.16310(10) 0.53243(13) 0.07074(14) 0.0123(2) Uani 1 1 d . . . . .
P2 P 0.00299(15) 0.750000 -0.4252(2) 0.0153(4) Uani 1 2 d S T P . .
O1 O -0.0913(6) 0.750000 -0.3461(8) 0.0402(19) Uani 1 2 d S T P . .
O2 O -0.0171(5) 0.750000 0.4179(6) 0.0257(13) Uani 1 2 d S T P . .
O3 O 0.1089(4) 0.750000 0.1753(5) 0.0134(10) Uani 1 2 d S T P . .
O4 O -0.1751(4) 0.3859(4) 0.0955(4) 0.0248(9) Uani 1 1 d . . . . .
O5 O -0.1685(4) 0.5588(5) -0.0902(5) 0.0297(11) Uani 1 1 d . . . . .
O6 O -0.0618(3) 0.5794(5) 0.1249(6) 0.0311(11) Uani 1 1 d . . . . .
O7 O -0.2451(4) 0.6053(5) 0.1488(6) 0.0333(12) Uani 1 1 d . . . . .
O8 O 0.0635(4) 0.8677(5) -0.3915(7) 0.0406(14) Uani 1 1 d . . . . .
H8 H 0.099291 0.852435 -0.322954 0.061 Uiso 0.5 1 calc R U P . .

loop_
_atom_site_aniso_label
_atom_site_aniso_U_11
_atom_site_aniso_U_22
_atom_site_aniso_U_33
_atom_site_aniso_U_23
_atom_site_aniso_U_13
_atom_site_aniso_U_12
Pb1 0.02213(10) 0.01654(10) 0.01823(9) 0.00298(7) -0.00192(8) -0.00122(8)
Pb2 0.01586(12) 0.02079(14) 0.01357(11) 0.000 -0.00303(10) 0.000
Pb3 0.02997(17) 0.02127(15) 0.02286(15) 0.000 0.00819(13) 0.000
Pb4 0.0111(3) 0.0524(5) 0.0221(5) 0.000 0.0032(3) 0.000
Pb5 0.0111(9) 0.098(2) 0.040(3) 0.000 0.0058(15) 0.000
P1 0.0110(5) 0.0105(5) 0.0154(6) 0.0000(4) 0.0014(5) 0.0008(5)
P2 0.0142(8) 0.0203(9) 0.0115(8) 0.000 0.0010(7) 0.000
O1 0.029(4) 0.066(6) 0.026(4) 0.000 0.011(3) 0.000
O2 0.022(3) 0.041(4) 0.015(3) 0.000 0.002(2) 0.000
O3 0.010(2) 0.018(3) 0.012(2) 0.000 0.0001(17) 0.000
O4 0.039(3) 0.0122(18) 0.024(2) -0.0007(15) 0.007(2) -0.0076(19)
O5 0.040(3) 0.033(2) 0.0160(19) 0.0031(18) -0.0050(19) 0.012(2)
O6 0.018(2) 0.041(3) 0.035(3) 0.008(2) -0.0083(19) -0.011(2)
O7 0.031(3) 0.025(2) 0.044(3) -0.012(2) 0.020(2) 0.005(2)
O8 0.028(3) 0.033(3) 0.061(4) -0.019(3) -0.012(3) -0.001(2)

loop_
_atom_type_symbol
_atom_type_description
_atom_type_scat_dispersion_real
_atom_type_scat_dispersion_imag
_atom_type_scat_source
H H 0.0000 0.0000 'International Tables Vol C Tables 4.2.6.8 and 6.1.1.4'
O O 0.0106 0.0060 'International Tables Vol C Tables 4.2.6.8 and 6.1.1.4'
P P 0.1023 0.0942 'International Tables Vol C Tables 4.2.6.8 and 6.1.1.4'
Cu Cu 0.3201 1.2651 'International Tables Vol C Tables 4.2.6.8 and 6.1.1.4'
Pb Pb -3.3944 10.1111 'International Tables Vol C Tables 4.2.6.8 and 6.1.1.4'

loop_
_geom_angle_atom_site_label_1
_geom_angle_atom_site_label_2
_geom_angle_atom_site_label_3
_geom_angle
_geom_angle_site_symmetry_1
_geom_angle_site_symmetry_3
_geom_angle_publ_flag
Pb4 Pb1 Pb5 4.13(11) . . ?
O2 Pb1 Pb4 95.16(11) . . ?
O2 Pb1 Pb5 96.41(12) . . ?
O3 Pb1 Pb4 37.09(13) . . ?
O3 Pb1 Pb5 35.30(14) . . ?
O3 Pb1 O2 69.77(15) . . ?
O3 Pb1 O5 85.80(15) . 5_565 ?
O3 Pb1 O6 75.47(17) . . ?
O3 Pb1 O7 74.55(17) . 6_656 ?
O5 Pb1 Pb4 67.03(12) 5_565 . ?
O5 Pb1 Pb5 64.62(13) 5_565 . ?
O5 Pb1 O2 154.68(15) 5_565 . ?
O6 Pb1 Pb4 105.49(12) . . ?
O6 Pb1 Pb5 101.73(14) . . ?
O6 Pb1 O2 81.89(19) . . ?
O6 Pb1 O5 85.71(17) . 5_565 ?
O6 Pb1 O7 146.06(16) . 6_656 ?
O7 Pb1 Pb4 40.88(12) 6_656 . ?
O7 Pb1 Pb5 44.49(14) 6_656 . ?
O7 Pb1 O2 102.13(18) 6_656 . ?
O7 Pb1 O5 76.61(17) 6_656 5_565 ?
O3 Pb2 Pb5 34.53(16) . . ?
O3 Pb2 O4 77.19(15) . 5_565 ?
O3 Pb2 O4 77.19(15) . 3 ?
O3 Pb2 O6 75.55(14) . 7_575 ?
O3 Pb2 O6 75.55(14) . . ?
O4 Pb2 Pb5 49.98(12) 3 . ?
O4 Pb2 Pb5 49.98(12) 5_565 . ?
O4 Pb2 O4 65.31(18) 3 5_565 ?
O6 Pb2 Pb5 100.19(12) . . ?
O6 Pb2 Pb5 100.19(12) 7_575 . ?
O6 Pb2 O4 150.17(14) . 3 ?
O6 Pb2 O4 150.17(14) 7_575 5_565 ?
O6 Pb2 O4 96.77(15) 7_575 3 ?
O6 Pb2 O4 96.77(15) . 5_565 ?
O6 Pb2 O6 88.0(3) 7_575 . ?
O4 Pb3 O1 82.81(18) 3 6_655 ?
O4 Pb3 O1 82.81(18) 5_565 6_655 ?
O4 Pb3 O4 67.17(19) 3 5_565 ?
O4 Pb3 O5 92.11(15) 5_565 6_655 ?
O4 Pb3 O5 92.11(14) 3 4_564 ?
O4 Pb3 O5 152.01(14) 5_565 4_564 ?
O4 Pb3 O5 152.01(14) 3 6_655 ?
O4 Pb3 O8 74.03(16) 3 . ?
O4 Pb3 O8 74.03(16) 5_565 7_575 ?
O4 Pb3 O8 102.50(18) 3 7_575 ?
O4 Pb3 O8 102.50(18) 5_565 . ?
O5 Pb3 O1 75.81(15) 6_655 6_655 ?
O5 Pb3 O1 75.81(15) 4_564 6_655 ?
O5 Pb3 O5 99.8(2) 4_564 6_655 ?
O5 Pb3 O8 131.03(16) 6_655 . ?
O5 Pb3 O8 88.65(17) 6_655 7_575 ?
O5 Pb3 O8 131.03(16) 4_564 7_575 ?
O5 Pb3 O8 88.65(17) 4_564 . ?
O8 Pb3 O1 151.60(12) 7_575 6_655 ?
O8 Pb3 O1 151.60(12) . 6_655 ?
O8 Pb3 O8 52.8(2) . 7_575 ?
Pb1 Pb4 Pb1 66.95(4) 7_575 . ?
O3 Pb4 Pb1 38.94(7) . . ?
O3 Pb4 Pb1 38.94(7) . 7_575 ?
O3 Pb4 O7 79.79(17) . 4_565 ?
O3 Pb4 O7 79.79(17) . 6_656 ?
O7 Pb4 Pb1 88.76(15) 4_565 . ?
O7 Pb4 Pb1 88.76(15) 6_656 7_575 ?
O7 Pb4 Pb1 44.60(13) 6_656 . ?
O7 Pb4 Pb1 44.60(13) 4_565 7_575 ?
O7 Pb4 O7 77.5(3) 4_565 6_656 ?
Pb1 Pb5 Pb1 65.77(11) 7_575 . ?
Pb2 Pb5 Pb1 60.61(10) . . ?
Pb2 Pb5 Pb1 60.61(10) . 7_575 ?
O3 Pb5 Pb1 37.53(9) . . ?
O3 Pb5 Pb1 37.53(9) . 7_575 ?
O3 Pb5 Pb2 35.03(16) . . ?
O3 Pb5 O7 76.0(2) . 4_565 ?
O3 Pb5 O7 76.0(2) . 6_656 ?
O7 Pb5 Pb1 84.6(2) 4_565 . ?
O7 Pb5 Pb1 43.88(14) 6_656 . ?
O7 Pb5 Pb1 43.88(14) 4_565 7_575 ?
O7 Pb5 Pb1 84.6(2) 6_656 7_575 ?
O7 Pb5 Pb2 104.4(2) 6_656 . ?
O7 Pb5 Pb2 104.4(2) 4_565 . ?
O7 Pb5 O7 70.5(3) 4_565 6_656 ?
O4 P1 O5 108.5(2) . . ?
O4 P1 O6 110.6(3) . . ?
O5 P1 O6 108.2(3) . . ?
O7 P1 O4 109.5(3) . . ?
O7 P1 O5 110.5(3) . . ?
O7 P1 O6 109.5(3) . . ?
O1 P2 O2 109.8(4) . 1_554 ?
O1 P2 O8 111.5(3) . . ?
O1 P2 O8 111.5(3) . 7_575 ?
O8 P2 O2 107.9(3) . 1_554 ?
O8 P2 O2 107.9(3) 7_575 1_554 ?
O8 P2 O8 108.2(4) 7_575 . ?
P2 O1 Pb3 179.6(5) . 6 ?
Pb1 O2 Pb1 100.0(2) . 7_575 ?
P2 O2 Pb1 110.2(2) 1_556 7_575 ?
P2 O2 Pb1 110.2(2) 1_556 . ?
Pb1 O3 Pb1 116.8(2) 7_575 . ?
Pb2 O3 Pb1 107.63(14) . 7_575 ?
Pb2 O3 Pb1 107.63(14) . . ?
Pb4 O3 Pb1 103.97(15) . . ?
Pb4 O3 Pb1 103.96(15) . 7_575 ?
Pb4 O3 Pb2 117.3(2) . . ?
Pb5 O3 Pb1 107.17(16) . 7_575 ?
Pb5 O3 Pb1 107.17(16) . . ?
Pb5 O3 Pb2 110.4(3) . . ?
Pb5 O3 Pb4 6.87(18) . . ?
Pb3 O4 Pb2 98.09(15) 5_565 5_565 ?
P1 O4 Pb2 114.1(2) . 5_565 ?
P1 O4 Pb3 133.9(2) . 5_565 ?
Pb3 O5 Pb1 108.18(15) 6 5_565 ?
P1 O5 Pb1 128.9(3) . 5_565 ?
P1 O5 Pb3 122.7(3) . 6 ?
Pb1 O6 Pb2 96.54(15) . . ?
P1 O6 Pb1 148.3(3) . . ?
P1 O6 Pb2 114.9(3) . . ?
Pb1 O7 Pb5 91.6(2) 6_556 6_556 ?
Pb4 O7 Pb1 94.52(17) 6_556 6_556 ?
Pb4 O7 Pb5 4.14(13) 6_556 6_556 ?
P1 O7 Pb1 134.1(3) . 6_556 ?
P1 O7 Pb4 126.5(3) . 6_556 ?
P1 O7 Pb5 128.0(3) . 6_556 ?
P2 O8 Pb3 99.5(3) . . ?

loop_
_geom_bond_atom_site_label_1
_geom_bond_atom_site_label_2
_geom_bond_distance
_geom_bond_site_symmetry_2
_geom_bond_publ_flag
Pb1 Pb4 3.624(2) . ?
Pb1 Pb5 3.681(6) . ?
Pb1 O2 2.608(4) . ?
Pb1 O3 2.347(3) . ?
Pb1 O5 2.601(5) 5_565 ?
Pb1 O6 2.450(5) . ?
Pb1 O7 2.552(5) 6_656 ?
Pb2 Pb5 3.681(6) . ?
Pb2 O3 2.255(5) . ?
Pb2 O4 2.592(5) 5_565 ?
Pb2 O4 2.592(5) 3 ?
Pb2 O6 2.527(5) . ?
Pb2 O6 2.527(5) 7_575 ?
Pb3 O1 2.753(7) 6_655 ?
Pb3 O4 2.528(4) 5_565 ?
Pb3 O4 2.528(4) 3 ?
Pb3 O5 2.573(4) 6_655 ?
Pb3 O5 2.573(4) 4_564 ?
Pb3 O8 2.725(5) 7_575 ?
Pb3 O8 2.725(5) . ?
Pb4 O3 2.252(6) . ?
Pb4 O7 2.379(5) 6_656 ?
Pb4 O7 2.379(5) 4_565 ?
Pb5 O3 2.226(9) . ?
Pb5 O7 2.581(7) 4_565 ?
Pb5 O7 2.581(7) 6_656 ?
P1 O4 1.534(4) . ?
P1 O5 1.536(4) . ?
P1 O6 1.538(5) . ?
P1 O7 1.526(5) . ?
P2 O1 1.474(7) . ?
P2 O2 1.498(6) 1_554 ?
P2 O8 1.495(5) . ?
P2 O8 1.495(5) 7_575 ?
